data_7710184
loop_
_publ_author_name
'Dunaj, Tobias'
'Dollberg, Kevin'
'von H\"anisch, Carsten'

_publ_section_title
;
 Binary interpnictogen compounds bearing diaryl bismuth fragments bound to
 all lighter pnictogens
;
_journal_name_full 'Dalton Transactions'
_journal_paper_doi 10.1039/D2DT00472K
_journal_year 2022
_chemical_formula_moiety 'C14 H16 Bi N'
_chemical_formula_sum 'C14 H16 Bi N'
_chemical_formula_weight 407.26
_chemical_properties_physical Air-sensitive,Moisture-sensitive,Light-sensitive
_space_group_crystal_system triclinic
_space_group_IT_number 2
_space_group_name_Hall '-P 1'
_space_group_name_H-M_alt 'P -1'
_atom_sites_solution_hydrogens geom
_atom_sites_solution_primary dual
_audit_creation_date 2021-04-12
_audit_creation_method
;
Olex2 1.2
(compiled 2018.05.29 svn.r3508 for OlexSys, GUI svn.r5506)
;
_audit_update_record
;
2022-02-11 deposited with the CCDC.	2022-04-13 downloaded from the CCDC.
;
_cell_angle_alpha 80.019(3)
_cell_angle_beta 78.242(3)
_cell_angle_gamma 88.274(3)
_cell_formula_units_Z 4
_cell_length_a 9.3621(4)
_cell_length_b 9.7525(3)
_cell_length_c 14.8523(6)
_cell_measurement_reflns_used 18869
_cell_measurement_temperature 100.0
_cell_measurement_theta_max 29.179
_cell_measurement_theta_min 2.120
_cell_volume 1307.51(9)
_computing_molecular_graphics 'Olex2 (Dolomanov et al., 2009)'
_computing_publication_material 'Olex2 (Dolomanov et al., 2009)'
_computing_structure_refinement 'ShelXL (Sheldrick, 2015)'
_computing_structure_solution 'ShelXT (Sheldrick, 2015)'
_diffrn_ambient_temperature 100.0
_diffrn_detector 'CCD area detector'
_diffrn_detector_area_resol_mean 5.6
_diffrn_detector_type 'STOE IPDS 2T'
_diffrn_measured_fraction_theta_full 1.000
_diffrn_measured_fraction_theta_max 0.996
_diffrn_measurement_device 'three-circle diffractometer'
_diffrn_measurement_device_type 'STOE IPDS 2T'
_diffrn_measurement_method '\w scans'
_diffrn_radiation_monochromator graphite
_diffrn_radiation_probe x-ray
_diffrn_radiation_type MoK\a
_diffrn_radiation_wavelength 0.71073
_diffrn_reflns_av_R_equivalents 0.0220
_diffrn_reflns_av_unetI/netI 0.0269
_diffrn_reflns_Laue_measured_fraction_full 1.000
_diffrn_reflns_Laue_measured_fraction_max 0.996
_diffrn_reflns_limit_h_max 12
_diffrn_reflns_limit_h_min -12
_diffrn_reflns_limit_k_max 13
_diffrn_reflns_limit_k_min -12
_diffrn_reflns_limit_l_max 20
_diffrn_reflns_limit_l_min -20
_diffrn_reflns_number 15578
_diffrn_reflns_point_group_measured_fraction_full 1.000
_diffrn_reflns_point_group_measured_fraction_max 0.996
_diffrn_reflns_theta_full 25.242
_diffrn_reflns_theta_max 29.179
_diffrn_reflns_theta_min 2.120
_diffrn_source 'sealed X-ray tube'
_diffrn_source_target Mo
_exptl_absorpt_coefficient_mu 13.458
_exptl_absorpt_correction_T_max 0.1075
_exptl_absorpt_correction_T_min 0.0355
_exptl_absorpt_correction_type sphere
_exptl_absorpt_process_details 'LANA 1.83.8.0 (STOE, 2020)'
_exptl_crystal_colour colourless
_exptl_crystal_colour_primary colourless
_exptl_crystal_density_diffrn 2.069
_exptl_crystal_description block
_exptl_crystal_F_000 760
_exptl_crystal_size_rad 0.0569
_refine_diff_density_max 1.833
_refine_diff_density_min -1.547
_refine_diff_density_rms 0.159
_refine_ls_extinction_method none
_refine_ls_goodness_of_fit_ref 1.029
_refine_ls_hydrogen_treatment constr
_refine_ls_matrix_type full
_refine_ls_number_parameters 293
_refine_ls_number_reflns 7042
_refine_ls_number_restraints 0
_refine_ls_restrained_S_all 1.029
_refine_ls_R_factor_all 0.0407
_refine_ls_R_factor_gt 0.0270
_refine_ls_shift/su_max 0.001
_refine_ls_shift/su_mean 0.000
_refine_ls_structure_factor_coef Fsqd
_refine_ls_weighting_details 'w=1/[\s^2^(Fo^2^)+(0.0333P)^2^+2.1903P] where P=(Fo^2^+2Fc^2^)/3'
_refine_ls_weighting_scheme calc
_refine_ls_wR_factor_gt 0.0591
_refine_ls_wR_factor_ref 0.0639
_reflns_Friedel_coverage 0.000
_reflns_number_gt 5603
_reflns_number_total 7042
_reflns_threshold_expression 'I > 2\s(I)'
_cod_data_source_file d2dt00472k2.cif
_cod_data_source_block tdx049
_cod_database_code 7710184
_shelx_shelxl_version_number 2018/3
_shelx_space_group_comment
;
The symmetry employed for this shelxl refinement is uniquely defined
by the following loop, which should always be used as a source of
symmetry information in preference to the above space-group names.
They are only intended as comments.
;
_olex2_refinement_description
;
1. Fixed Uiso
 At 1.2 times of:
  All C(H) groups
 At 1.5 times of:
  All C(H,H,H) groups
2.a Aromatic/amide H refined with riding coordinates:
 C9(H9), C10(H10), C11(H11), C12(H12), C13(H13), C14(H14), C15(H15), C16(H16),
 C17(H17), C18(H18), C19(H19), C20(H20), C21(H21), C22(H22), C23(H23), C24(H24),
  C25(H25), C26(H26), C27(H27), C28(H28)
2.b Idealised Me refined as rotating group:
 C5(H5A,H5B,H5C), C6(H6A,H6B,H6C), C7(H7A,H7B,H7C), C8(H8A,H8B,H8C)
;
_olex2_submission_special_instructions 'No special instructions were received'

loop_
_space_group_symop_operation_xyz
'x, y, z'
'-x, -y, -z'

loop_
_atom_site_label
_atom_site_type_symbol
_atom_site_fract_x
_atom_site_fract_y
_atom_site_fract_z
_atom_site_U_iso_or_equiv
_atom_site_adp_type
_atom_site_occupancy
_atom_site_site_symmetry_order
_atom_site_calc_flag
_atom_site_refinement_flags_posn
_atom_site_refinement_flags_adp
_atom_site_refinement_flags_occupancy
_atom_site_disorder_assembly
_atom_site_disorder_group
Bi1 Bi 0.79590(2) 0.33654(2) 0.21662(2) 0.01677(5) Uani 1 1 d . . . . .
N1 N 0.5963(4) 0.4640(4) 0.2035(3) 0.0203(7) Uani 1 1 d . . . . .
C1 C 0.7522(4) 0.2891(4) 0.3733(3) 0.0185(8) Uani 1 1 d . . . . .
C2 C 0.9478(5) 0.5200(4) 0.1983(3) 0.0194(8) Uani 1 1 d . . . . .
C5 C 0.5674(5) 0.5756(4) 0.2585(4) 0.0258(10) Uani 1 1 d . . . . .
H5A H 0.550097 0.535731 0.325057 0.039 Uiso 1 1 calc GR . . . .
H5B H 0.481021 0.627376 0.244423 0.039 Uiso 1 1 calc GR . . . .
H5C H 0.651696 0.638680 0.242918 0.039 Uiso 1 1 calc GR . . . .
C6 C 0.6100(5) 0.5257(5) 0.1045(4) 0.0269(10) Uani 1 1 d . . . . .
H6A H 0.689958 0.593913 0.086348 0.040 Uiso 1 1 calc GR . . . .
H6B H 0.518685 0.572056 0.094876 0.040 Uiso 1 1 calc GR . . . .
H6C H 0.630687 0.452291 0.066260 0.040 Uiso 1 1 calc GR . . . .
C9 C 0.7463(4) 0.1484(4) 0.4132(3) 0.0186(8) Uani 1 1 d . . . . .
H9 H 0.758735 0.079649 0.374134 0.022 Uiso 1 1 calc R . . . .
C10 C 0.7225(5) 0.1079(4) 0.5095(3) 0.0209(8) Uani 1 1 d . . . . .
H10 H 0.719034 0.011786 0.535920 0.025 Uiso 1 1 calc R . . . .
C11 C 0.7037(5) 0.2076(4) 0.5670(3) 0.0214(9) Uani 1 1 d . . . . .
H11 H 0.686166 0.179892 0.632865 0.026 Uiso 1 1 calc R . . . .
C12 C 0.7106(5) 0.3480(4) 0.5281(3) 0.0190(8) Uani 1 1 d . . . . .
H12 H 0.699058 0.416311 0.567505 0.023 Uiso 1 1 calc R . . . .
C13 C 0.7342(4) 0.3889(4) 0.4320(3) 0.0182(8) Uani 1 1 d . . . . .
H13 H 0.738094 0.485097 0.405877 0.022 Uiso 1 1 calc R . . . .
C14 C 1.0082(5) 0.5597(4) 0.2688(3) 0.0211(8) Uani 1 1 d . . . . .
H14 H 0.977322 0.514737 0.331664 0.025 Uiso 1 1 calc R . . . .
C15 C 1.1127(5) 0.6642(5) 0.2476(4) 0.0256(9) Uani 1 1 d . . . . .
H15 H 1.150741 0.691981 0.296280 0.031 Uiso 1 1 calc R . . . .
C16 C 1.1623(5) 0.7286(5) 0.1565(4) 0.0270(10) Uani 1 1 d . . . . .
H16 H 1.237143 0.797136 0.142357 0.032 Uiso 1 1 calc R . . . .
C17 C 1.1018(6) 0.6923(5) 0.0856(4) 0.0291(10) Uani 1 1 d . . . . .
H17 H 1.132142 0.738372 0.022934 0.035 Uiso 1 1 calc R . . . .
C18 C 0.9971(5) 0.5885(5) 0.1076(4) 0.0255(9) Uani 1 1 d . . . . .
H18 H 0.957390 0.562918 0.058800 0.031 Uiso 1 1 calc R . . . .
Bi2 Bi 0.29692(2) 0.32525(2) 0.20922(2) 0.01928(5) Uani 1 1 d . . . . .
N2 N 0.1055(4) 0.1952(4) 0.2064(3) 0.0230(8) Uani 1 1 d . . . . .
C3 C 0.2571(5) 0.2830(4) 0.3655(3) 0.0201(9) Uani 1 1 d . . . . .
C4 C 0.4618(5) 0.1548(4) 0.1845(3) 0.0205(8) Uani 1 1 d . . . . .
C7 C 0.1121(5) 0.1859(5) 0.1084(4) 0.0292(10) Uani 1 1 d . . . . .
H7A H 0.122774 0.279467 0.070910 0.044 Uiso 1 1 calc GR . . . .
H7B H 0.022160 0.142848 0.102223 0.044 Uiso 1 1 calc GR . . . .
H7C H 0.195890 0.129030 0.086517 0.044 Uiso 1 1 calc GR . . . .
C8 C 0.1006(5) 0.0542(5) 0.2605(4) 0.0283(10) Uani 1 1 d . . . . .
H8A H 0.187220 0.002861 0.235882 0.042 Uiso 1 1 calc GR . . . .
H8B H 0.012710 0.006111 0.255633 0.042 Uiso 1 1 calc GR . . . .
H8C H 0.098415 0.059278 0.326038 0.042 Uiso 1 1 calc GR . . . .
C19 C 0.1171(5) 0.2631(5) 0.4180(3) 0.0230(9) Uani 1 1 d . . . . .
H19 H 0.037332 0.264409 0.387240 0.028 Uiso 1 1 calc R . . . .
C20 C 0.0909(5) 0.2410(5) 0.5150(4) 0.0255(9) Uani 1 1 d . . . . .
H20 H -0.005902 0.225915 0.550072 0.031 Uiso 1 1 calc R . . . .
C21 C 0.2065(5) 0.2413(4) 0.5605(3) 0.0228(9) Uani 1 1 d . . . . .
H21 H 0.189289 0.227025 0.626784 0.027 Uiso 1 1 calc R . . . .
C22 C 0.3472(5) 0.2624(4) 0.5086(3) 0.0225(9) Uani 1 1 d . . . . .
H22 H 0.426643 0.262363 0.539432 0.027 Uiso 1 1 calc R . . . .
C23 C 0.3729(5) 0.2836(4) 0.4116(3) 0.0208(8) Uani 1 1 d . . . . .
H23 H 0.469688 0.298557 0.376519 0.025 Uiso 1 1 calc R . . . .
C24 C 0.5243(5) 0.1468(5) 0.0912(3) 0.0261(10) Uani 1 1 d . . . . .
H24 H 0.494493 0.209381 0.042044 0.031 Uiso 1 1 calc R . . . .
C25 C 0.6306(6) 0.0466(5) 0.0707(4) 0.0303(11) Uani 1 1 d . . . . .
H25 H 0.672679 0.041314 0.007539 0.036 Uiso 1 1 calc R . . . .
C26 C 0.6745(6) -0.0448(5) 0.1420(4) 0.0293(11) Uani 1 1 d . . . . .
H26 H 0.747894 -0.111632 0.127841 0.035 Uiso 1 1 calc R . . . .
C27 C 0.6115(5) -0.0388(5) 0.2339(4) 0.0275(10) Uani 1 1 d . . . . .
H27 H 0.640154 -0.102846 0.282813 0.033 Uiso 1 1 calc R . . . .
C28 C 0.5066(5) 0.0603(4) 0.2547(3) 0.0225(9) Uani 1 1 d . . . . .
H28 H 0.464410 0.063725 0.318056 0.027 Uiso 1 1 calc R . . . .

loop_
_atom_site_aniso_label
_atom_site_aniso_U_11
_atom_site_aniso_U_22
_atom_site_aniso_U_33
_atom_site_aniso_U_23
_atom_site_aniso_U_13
_atom_site_aniso_U_12
Bi1 0.01827(9) 0.01712(7) 0.01448(9) -0.00282(6) -0.00219(6) 0.00033(6)
N1 0.0239(19) 0.0192(15) 0.0172(19) -0.0021(14) -0.0043(15) 0.0034(13)
C1 0.016(2) 0.0205(18) 0.018(2) -0.0001(16) -0.0035(16) 0.0007(14)
C2 0.0170(19) 0.0213(18) 0.021(2) -0.0062(16) -0.0038(16) 0.0015(15)
C5 0.026(2) 0.0191(19) 0.031(3) -0.0045(18) -0.004(2) 0.0055(16)
C6 0.027(2) 0.030(2) 0.021(2) 0.0039(18) -0.0052(19) -0.0016(18)
C9 0.0158(19) 0.0164(17) 0.024(2) -0.0020(16) -0.0053(16) -0.0019(14)
C10 0.017(2) 0.0216(18) 0.022(2) 0.0015(16) -0.0038(17) -0.0018(15)
C11 0.017(2) 0.025(2) 0.019(2) 0.0015(17) -0.0017(16) -0.0016(15)
C12 0.017(2) 0.0211(18) 0.019(2) -0.0043(16) -0.0037(16) 0.0013(15)
C13 0.0133(19) 0.0172(17) 0.023(2) -0.0022(16) -0.0018(16) -0.0004(14)
C14 0.025(2) 0.0216(19) 0.015(2) -0.0026(16) -0.0013(17) -0.0007(16)
C15 0.026(2) 0.027(2) 0.024(2) -0.0059(18) -0.0045(19) -0.0017(17)
C16 0.026(2) 0.029(2) 0.024(3) -0.0048(19) 0.0003(19) -0.0065(18)
C17 0.037(3) 0.031(2) 0.017(2) 0.0033(18) -0.004(2) -0.0070(19)
C18 0.029(2) 0.027(2) 0.020(2) -0.0019(18) -0.0063(19) -0.0041(17)
Bi2 0.02172(9) 0.01847(8) 0.01618(9) -0.00031(6) -0.00304(7) 0.00299(6)
N2 0.0232(19) 0.0241(17) 0.020(2) -0.0017(15) -0.0020(15) 0.0007(14)
C3 0.024(2) 0.0161(17) 0.020(2) -0.0048(16) -0.0029(18) 0.0026(15)
C4 0.023(2) 0.0185(18) 0.018(2) 0.0000(16) -0.0015(17) 0.0024(15)
C7 0.029(3) 0.038(2) 0.021(2) -0.011(2) -0.0023(19) 0.0067(19)
C8 0.029(3) 0.023(2) 0.033(3) -0.0025(19) -0.008(2) -0.0011(17)
C19 0.017(2) 0.028(2) 0.024(2) -0.0020(18) -0.0077(17) 0.0021(16)
C20 0.017(2) 0.033(2) 0.024(2) -0.0039(19) -0.0009(18) 0.0034(17)
C21 0.028(2) 0.0231(19) 0.018(2) -0.0030(17) -0.0075(18) 0.0044(16)
C22 0.017(2) 0.026(2) 0.027(3) -0.0037(18) -0.0103(18) 0.0025(15)
C23 0.0132(19) 0.0238(19) 0.024(2) -0.0023(17) -0.0013(16) 0.0004(15)
C24 0.034(3) 0.023(2) 0.019(2) -0.0018(17) -0.0006(19) 0.0014(17)
C25 0.037(3) 0.027(2) 0.022(3) -0.0031(19) 0.005(2) -0.0003(19)
C26 0.031(3) 0.022(2) 0.033(3) -0.0081(19) 0.000(2) 0.0034(17)
C27 0.031(3) 0.024(2) 0.026(3) -0.0020(18) -0.005(2) 0.0059(18)
C28 0.027(2) 0.0214(19) 0.016(2) 0.0019(16) -0.0016(17) 0.0013(16)

loop_
_atom_type_symbol
_atom_type_description
_atom_type_scat_dispersion_real
_atom_type_scat_dispersion_imag
_atom_type_scat_source
C C 0.0033 0.0016 'International Tables Vol C Tables 4.2.6.8 and 6.1.1.4'
H H 0.0000 0.0000 'International Tables Vol C Tables 4.2.6.8 and 6.1.1.4'
Bi Bi -4.1077 10.2566 'International Tables Vol C Tables 4.2.6.8 and 6.1.1.4'
N N 0.0061 0.0033 'International Tables Vol C Tables 4.2.6.8 and 6.1.1.4'

loop_
_geom_angle_atom_site_label_1
_geom_angle_atom_site_label_2
_geom_angle_atom_site_label_3
_geom_angle
_geom_angle_site_symmetry_1
_geom_angle_site_symmetry_3
_geom_angle_publ_flag
N1 Bi1 C1 96.94(14) . . ?
N1 Bi1 C2 95.67(14) . . ?
C1 Bi1 C2 97.27(16) . . ?
C5 N1 Bi1 116.7(3) . . ?
C5 N1 C6 108.3(4) . . ?
C6 N1 Bi1 107.4(3) . . ?
C9 C1 Bi1 116.0(3) . . ?
C9 C1 C13 118.9(4) . . ?
C13 C1 Bi1 125.1(3) . . ?
C14 C2 Bi1 125.4(3) . . ?
C18 C2 Bi1 116.6(3) . . ?
C18 C2 C14 117.6(4) . . ?
N1 C5 H5A 109.5 . . ?
N1 C5 H5B 109.5 . . ?
N1 C5 H5C 109.5 . . ?
H5A C5 H5B 109.5 . . ?
H5A C5 H5C 109.5 . . ?
H5B C5 H5C 109.5 . . ?
N1 C6 H6A 109.5 . . ?
N1 C6 H6B 109.5 . . ?
N1 C6 H6C 109.5 . . ?
H6A C6 H6B 109.5 . . ?
H6A C6 H6C 109.5 . . ?
H6B C6 H6C 109.5 . . ?
C1 C9 H9 119.7 . . ?
C10 C9 C1 120.6(4) . . ?
C10 C9 H9 119.7 . . ?
C9 C10 H10 120.0 . . ?
C11 C10 C9 120.0(4) . . ?
C11 C10 H10 120.0 . . ?
C10 C11 H11 120.1 . . ?
C10 C11 C12 119.9(4) . . ?
C12 C11 H11 120.1 . . ?
C11 C12 H12 119.9 . . ?
C13 C12 C11 120.2(4) . . ?
C13 C12 H12 119.9 . . ?
C1 C13 H13 119.8 . . ?
C12 C13 C1 120.3(4) . . ?
C12 C13 H13 119.8 . . ?
C2 C14 H14 119.8 . . ?
C15 C14 C2 120.4(4) . . ?
C15 C14 H14 119.8 . . ?
C14 C15 H15 119.6 . . ?
C16 C15 C14 120.9(4) . . ?
C16 C15 H15 119.6 . . ?
C15 C16 H16 120.2 . . ?
C15 C16 C17 119.6(4) . . ?
C17 C16 H16 120.2 . . ?
C16 C17 H17 120.5 . . ?
C18 C17 C16 119.0(5) . . ?
C18 C17 H17 120.5 . . ?
C2 C18 H18 118.8 . . ?
C17 C18 C2 122.4(5) . . ?
C17 C18 H18 118.8 . . ?
N2 Bi2 C3 92.53(15) . . ?
N2 Bi2 C4 94.52(15) . . ?
C3 Bi2 C4 97.12(16) . . ?
C7 N2 Bi2 106.3(3) . . ?
C7 N2 C8 108.8(4) . . ?
C8 N2 Bi2 115.5(3) . . ?
C19 C3 Bi2 120.8(3) . . ?
C19 C3 C23 118.8(4) . . ?
C23 C3 Bi2 120.4(3) . . ?
C24 C4 Bi2 116.9(3) . . ?
C28 C4 Bi2 124.7(3) . . ?
C28 C4 C24 118.4(4) . . ?
N2 C7 H7A 109.5 . . ?
N2 C7 H7B 109.5 . . ?
N2 C7 H7C 109.5 . . ?
H7A C7 H7B 109.5 . . ?
H7A C7 H7C 109.5 . . ?
H7B C7 H7C 109.5 . . ?
N2 C8 H8A 109.5 . . ?
N2 C8 H8B 109.5 . . ?
N2 C8 H8C 109.5 . . ?
H8A C8 H8B 109.5 . . ?
H8A C8 H8C 109.5 . . ?
H8B C8 H8C 109.5 . . ?
C3 C19 H19 119.4 . . ?
C3 C19 C20 121.2(4) . . ?
C20 C19 H19 119.4 . . ?
C19 C20 H20 120.1 . . ?
C21 C20 C19 119.8(4) . . ?
C21 C20 H20 120.1 . . ?
C20 C21 H21 120.3 . . ?
C22 C21 C20 119.5(5) . . ?
C22 C21 H21 120.3 . . ?
C21 C22 H22 119.8 . . ?
C21 C22 C23 120.5(4) . . ?
C23 C22 H22 119.8 . . ?
C3 C23 H23 119.9 . . ?
C22 C23 C3 120.3(4) . . ?
C22 C23 H23 119.9 . . ?
C4 C24 H24 120.0 . . ?
C25 C24 C4 120.0(5) . . ?
C25 C24 H24 120.0 . . ?
C24 C25 H25 119.9 . . ?
C26 C25 C24 120.3(5) . . ?
C26 C25 H25 119.9 . . ?
C25 C26 H26 120.0 . . ?
C27 C26 C25 119.9(4) . . ?
C27 C26 H26 120.0 . . ?
C26 C27 H27 119.9 . . ?
C26 C27 C28 120.1(5) . . ?
C28 C27 H27 119.9 . . ?
C4 C28 H28 119.4 . . ?
C27 C28 C4 121.2(4) . . ?
C27 C28 H28 119.4 . . ?

loop_
_geom_bond_atom_site_label_1
_geom_bond_atom_site_label_2
_geom_bond_distance
_geom_bond_site_symmetry_2
_geom_bond_publ_flag
Bi1 N1 2.236(4) . ?
Bi1 C1 2.247(5) . ?
Bi1 C2 2.263(4) . ?
N1 C5 1.457(5) . ?
N1 C6 1.470(6) . ?
C1 C9 1.395(6) . ?
C1 C13 1.399(6) . ?
C2 C14 1.402(6) . ?
C2 C18 1.389(7) . ?
C5 H5A 0.9800 . ?
C5 H5B 0.9800 . ?
C5 H5C 0.9800 . ?
C6 H6A 0.9800 . ?
C6 H6B 0.9800 . ?
C6 H6C 0.9800 . ?
C9 H9 0.9500 . ?
C9 C10 1.389(7) . ?
C10 H10 0.9500 . ?
C10 C11 1.387(6) . ?
C11 H11 0.9500 . ?
C11 C12 1.389(6) . ?
C12 H12 0.9500 . ?
C12 C13 1.388(6) . ?
C13 H13 0.9500 . ?
C14 H14 0.9500 . ?
C14 C15 1.384(6) . ?
C15 H15 0.9500 . ?
C15 C16 1.380(7) . ?
C16 H16 0.9500 . ?
C16 C17 1.393(7) . ?
C17 H17 0.9500 . ?
C17 C18 1.381(6) . ?
C18 H18 0.9500 . ?
Bi2 N2 2.238(4) . ?
Bi2 C3 2.241(5) . ?
Bi2 C4 2.260(4) . ?
N2 C7 1.462(6) . ?
N2 C8 1.464(6) . ?
C3 C19 1.382(6) . ?
C3 C23 1.396(6) . ?
C4 C24 1.404(6) . ?
C4 C28 1.391(6) . ?
C7 H7A 0.9800 . ?
C7 H7B 0.9800 . ?
C7 H7C 0.9800 . ?
C8 H8A 0.9800 . ?
C8 H8B 0.9800 . ?
C8 H8C 0.9800 . ?
C19 H19 0.9500 . ?
C19 C20 1.392(7) . ?
C20 H20 0.9500 . ?
C20 C21 1.388(6) . ?
C21 H21 0.9500 . ?
C21 C22 1.386(6) . ?
C22 H22 0.9500 . ?
C22 C23 1.391(7) . ?
C23 H23 0.9500 . ?
C24 H24 0.9500 . ?
C24 C25 1.399(6) . ?
C25 H25 0.9500 . ?
C25 C26 1.383(8) . ?
C26 H26 0.9500 . ?
C26 C27 1.382(7) . ?
C27 H27 0.9500 . ?
C27 C28 1.384(6) . ?
C28 H28 0.9500 . ?
